data_7122288
loop_
_publ_author_name
'Levason, William'
'Monzittu, Francesco M.'
'Reid, Gillian'
'Zhang, Wenjian'

_publ_section_title
;
 Neutral and cationic tungsten(vi) fluoride complexes with tertiary
 phosphine and arsine coordination.
;
_journal_issue 83
_journal_name_full 'Chemical communications (Cambridge, England)'
_journal_page_first 11681
_journal_page_last 11684
_journal_paper_doi 10.1039/c8cc05598j
_journal_volume 54
_journal_year 2018
_chemical_formula_moiety 'C20 H32 As4 F4 W, W F8'
_chemical_formula_sum 'C20 H32 As4 F12 W2'
_chemical_formula_weight 1167.84
_space_group_IT_number 70
_space_group_name_Hall '-F 2uv 2vw'
_space_group_name_H-M_alt 'F d d d :2'
_symmetry_cell_setting orthorhombic
_symmetry_space_group_name_Hall '-F 2uv 2vw'
_symmetry_space_group_name_H-M 'F d d d :2'
_atom_sites_solution_hydrogens geom
_atom_sites_solution_primary direct
_atom_sites_solution_secondary difmap
_audit_creation_method SHELXL-97
_audit_update_record
;
2018-07-06 deposited with the CCDC.
2018-08-03 downloaded from the CCDC.
;
_cell_angle_alpha 90.00
_cell_angle_beta 90.00
_cell_angle_gamma 90.00
_cell_formula_units_Z 8
_cell_length_a 13.1003(10)
_cell_length_b 21.3132(10)
_cell_length_c 21.3804(10)
_cell_measurement_reflns_used 2580
_cell_measurement_temperature 100(2)
_cell_measurement_theta_max 27.7820
_cell_measurement_theta_min 2.0350
_cell_volume 5969.6(6)
_computing_cell_refinement 'CrysAlisPro 1.171.39.9g (Rigaku OD, 2015)'
_computing_data_collection 'CrysAlisPro 1.171.39.9g (Rigaku OD, 2015)'
_computing_data_reduction 'CrysAlisPro 1.171.39.9g (Rigaku OD, 2015)'
_computing_structure_refinement 'ShelXL (Sheldrick, 2015)'
_diffrn_ambient_temperature 100(2)
_diffrn_measured_fraction_theta_full 0.967
_diffrn_measured_fraction_theta_max 0.967
_diffrn_measurement_device 'four-circle \k goniometer'
_diffrn_measurement_device_type
;
Rigaku FRE+ equipped with VHF Varimax confocal mirrors and an AFC12 goniometer and HG Saturn 724+ detector
;
_diffrn_measurement_method 'profile data from \w-scans'
_diffrn_measurement_specimen_support 'MiTeGen MicroLoop'
_diffrn_orient_matrix_type 'CrysAlisPro convention (1999,Acta A55,543-557)'
_diffrn_orient_matrix_UB_11 0.0527542000
_diffrn_orient_matrix_UB_12 0.0062650500
_diffrn_orient_matrix_UB_13 -0.0040591500
_diffrn_orient_matrix_UB_21 -0.0093586000
_diffrn_orient_matrix_UB_22 0.0091677500
_diffrn_orient_matrix_UB_23 -0.0313849500
_diffrn_orient_matrix_UB_31 -0.0079123000
_diffrn_orient_matrix_UB_32 0.0313817000
_diffrn_orient_matrix_UB_33 0.0098964000
_diffrn_radiation_collimation 0.2
_diffrn_radiation_monochromator 'Confocal mirrors, VHF Varimax'
_diffrn_radiation_probe x-ray
_diffrn_radiation_source 'fine-focus sealed tube'
_diffrn_radiation_type MoK\a
_diffrn_radiation_wavelength 0.71073
_diffrn_reflns_av_R_equivalents 0.0374
_diffrn_reflns_av_sigmaI/netI 0.0312
_diffrn_reflns_limit_h_max 14
_diffrn_reflns_limit_h_min -15
_diffrn_reflns_limit_k_max 22
_diffrn_reflns_limit_k_min -23
_diffrn_reflns_limit_l_max 25
_diffrn_reflns_limit_l_min -22
_diffrn_reflns_number 5922
_diffrn_reflns_theta_full 25.00
_diffrn_reflns_theta_max 25.00
_diffrn_reflns_theta_min 2.06
_diffrn_source 'Rotating Anode'
_diffrn_source_current 55.0
_diffrn_source_power 2.475
_diffrn_source_target Mo
_diffrn_source_type 'Rigaku (Mo) X-ray Source'
_diffrn_source_voltage 45.0
_exptl_absorpt_coefficient_mu 12.188
_exptl_absorpt_correction_T_max 1.00000
_exptl_absorpt_correction_T_min 0.25533
_exptl_absorpt_correction_type multi-scan
_exptl_absorpt_process_details
;  
CrysAlisPro 1.171.39.46b (Rigaku Oxford Diffraction, 2018)
Empirical absorption correction using spherical harmonics,
 implemented in SCALE3 ABSPACK scaling algorithm.
;
_exptl_crystal_colour orange
_exptl_crystal_density_diffrn 2.599
_exptl_crystal_density_method 'not measured'
_exptl_crystal_description block
_exptl_crystal_F_000 4320
_exptl_crystal_size_max 0.02
_exptl_crystal_size_mid 0.02
_exptl_crystal_size_min 0.01
_refine_diff_density_max 1.076
_refine_diff_density_min -1.161
_refine_diff_density_rms 0.180
_refine_ls_extinction_method none
_refine_ls_goodness_of_fit_ref 1.143
_refine_ls_hydrogen_treatment constr
_refine_ls_matrix_type full
_refine_ls_number_parameters 87
_refine_ls_number_reflns 1279
_refine_ls_number_restraints 1
_refine_ls_restrained_S_all 1.143
_refine_ls_R_factor_all 0.0539
_refine_ls_R_factor_gt 0.0375
_refine_ls_shift/su_max 0.001
_refine_ls_shift/su_mean 0.000
_refine_ls_structure_factor_coef Fsqd
_refine_ls_weighting_details 'calc w=1/[\s^2^(Fo^2^)+(0.0551P)^2^+118.6874P] where P=(Fo^2^+2Fc^2^)/3'
_refine_ls_weighting_scheme calc
_refine_ls_wR_factor_gt 0.1036
_refine_ls_wR_factor_ref 0.1115
_reflns_Friedel_coverage 0.000
_reflns_number_gt 997
_reflns_number_total 1279
_reflns_threshold_expression >2\s(I)
_cod_data_source_file c8cc05598j2.cif
_cod_data_source_block 2018rwz621b
_cod_depositor_comments
;
The following automatic conversions were performed:

'_symmetry_cell_setting' value ' orthorhombic ' changed to
'orthorhombic' according to
/home/data/users/saulius/crontab/automatic-downloads/rss-feeds/RSC/lib/dictionaries/cif_core.dic
dictionary named 'cif_core.dic' version 2.4.2 from 2011-04-26.

Automatic conversion script
Id: cif_fix_values 4973 2017-02-22 13:04:09Z antanas 

 Adding full bibliography for 7122287--7122288.cif.
;
_cod_original_sg_symbol_H-M 'F d d d'
_cod_database_code 7122288

loop_
_symmetry_equiv_pos_as_xyz
'x, y, z'
'-x+3/4, -y+3/4, z'
'-x+3/4, y, -z+3/4'
'x, -y+3/4, -z+3/4'
'x, y+1/2, z+1/2'
'-x+3/4, -y+5/4, z+1/2'
'-x+3/4, y+1/2, -z+5/4'
'x, -y+5/4, -z+5/4'
'x+1/2, y, z+1/2'
'-x+5/4, -y+3/4, z+1/2'
'-x+5/4, y, -z+5/4'
'x+1/2, -y+3/4, -z+5/4'
'x+1/2, y+1/2, z'
'-x+5/4, -y+5/4, z'
'-x+5/4, y+1/2, -z+3/4'
'x+1/2, -y+5/4, -z+3/4'
'-x, -y, -z'
'x-3/4, y-3/4, -z'
'x-3/4, -y, z-3/4'
'-x, y-3/4, z-3/4'
'-x, -y+1/2, -z+1/2'
'x-3/4, y-1/4, -z+1/2'
'x-3/4, -y+1/2, z-1/4'
'-x, y-1/4, z-1/4'
'-x+1/2, -y, -z+1/2'
'x-1/4, y-3/4, -z+1/2'
'x-1/4, -y, z-1/4'
'-x+1/2, y-3/4, z-1/4'
'-x+1/2, -y+1/2, -z'
'x-1/4, y-1/4, -z'
'x-1/4, -y+1/2, z-3/4'
'-x+1/2, y-1/4, z-3/4'

loop_
_atom_site_label
_atom_site_type_symbol
_atom_site_fract_x
_atom_site_fract_y
_atom_site_fract_z
_atom_site_U_iso_or_equiv
_atom_site_adp_type
_atom_site_occupancy
_atom_site_symmetry_multiplicity
_atom_site_calc_flag
_atom_site_refinement_flags
W1 W 0.6250 0.6250 0.1250 0.0366(3) Uani 1 4 d S
W2 W 0.8750 0.8750 0.3750 0.0371(3) Uani 1 4 d SU
As1 As 0.69713(7) 0.68634(4) 0.22203(5) 0.0403(3) Uani 1 1 d .
F1 F 0.5041(4) 0.5662(3) 0.0956(3) 0.0509(15) Uani 1 1 d .
C3 C 0.6562(8) 0.6521(5) 0.3013(5) 0.046(3) Uani 1 1 d .
C5 C 0.6557(9) 0.6513(5) 0.4122(5) 0.056(3) Uani 1 1 d .
H5A H 0.6770 0.6690 0.4509 0.067 Uiso 1 1 calc R
C4 C 0.6855(10) 0.6779(5) 0.3586(5) 0.054(3) Uani 1 1 d .
H4A H 0.7268 0.7145 0.3595 0.065 Uiso 1 1 calc R
C2 C 0.8434(8) 0.6891(5) 0.2277(6) 0.056(3) Uani 1 1 d .
H2A H 0.8635 0.7159 0.2629 0.085 Uiso 1 1 calc R
H2B H 0.8716 0.7064 0.1888 0.085 Uiso 1 1 calc R
H2C H 0.8699 0.6466 0.2342 0.085 Uiso 1 1 calc R
C1 C 0.6561(9) 0.7726(5) 0.2232(7) 0.059(3) Uani 1 1 d .
H1A H 0.5815 0.7752 0.2206 0.088 Uiso 1 1 calc R
H1B H 0.6864 0.7945 0.1874 0.088 Uiso 1 1 calc R
H1C H 0.6793 0.7922 0.2621 0.088 Uiso 1 1 calc R
F2 F 0.8464(19) 0.9386(8) 0.3177(8) 0.228(8) Uani 0.90 1 d PU
F3 F 0.751(3) 0.9101(14) 0.3795(15) 0.228(8) Uani 0.50 1 d P
F4 F 0.793(3) 0.9117(13) 0.4260(13) 0.228(8) Uani 0.60 1 d P

loop_
_atom_site_aniso_label
_atom_site_aniso_U_11
_atom_site_aniso_U_22
_atom_site_aniso_U_33
_atom_site_aniso_U_23
_atom_site_aniso_U_13
_atom_site_aniso_U_12
W1 0.0339(5) 0.0236(5) 0.0522(5) 0.000 0.000 0.000
W2 0.0338(5) 0.0445(5) 0.0330(5) 0.000 0.000 0.000
As1 0.0410(5) 0.0208(5) 0.0590(7) -0.0032(5) 0.0019(5) -0.0025(4)
F1 0.051(3) 0.062(4) 0.040(3) 0.006(3) -0.006(3) 0.026(3)
C3 0.039(5) 0.037(6) 0.063(7) -0.004(5) -0.005(5) 0.005(4)
C5 0.071(8) 0.048(7) 0.049(7) -0.011(5) -0.008(6) 0.026(6)
C4 0.075(8) 0.034(6) 0.053(7) -0.012(5) -0.010(6) 0.004(6)
C2 0.044(6) 0.028(5) 0.097(9) -0.014(6) -0.003(6) -0.006(5)
C1 0.063(7) 0.021(5) 0.092(10) 0.001(6) -0.003(7) 0.004(5)
F2 0.37(2) 0.163(10) 0.147(11) 0.114(8) 0.007(13) 0.060(11)
F3 0.37(2) 0.163(10) 0.147(11) 0.114(8) 0.007(13) 0.060(11)
F4 0.37(2) 0.163(10) 0.147(11) 0.114(8) 0.007(13) 0.060(11)

loop_
_atom_type_symbol
_atom_type_description
_atom_type_scat_dispersion_real
_atom_type_scat_dispersion_imag
_atom_type_scat_source
C C 0.0033 0.0016 'International Tables Vol C Tables 4.2.6.8 and 6.1.1.4'
H H 0.0000 0.0000 'International Tables Vol C Tables 4.2.6.8 and 6.1.1.4'
F F 0.0171 0.0103 'International Tables Vol C Tables 4.2.6.8 and 6.1.1.4'
As As 0.0499 2.0058 'International Tables Vol C Tables 4.2.6.8 and 6.1.1.4'
W W -0.8490 6.8722 'International Tables Vol C Tables 4.2.6.8 and 6.1.1.4'

loop_
_geom_angle_atom_site_label_1
_geom_angle_atom_site_label_2
_geom_angle_atom_site_label_3
_geom_angle
_geom_angle_site_symmetry_1
_geom_angle_site_symmetry_3
F1 W1 F1 145.4(3) 14 .
F1 W1 F1 107.4(3) 14 8_554
F1 W1 F1 83.0(3) . 8_554
F1 W1 F1 83.0(3) 14 11_554
F1 W1 F1 107.4(3) . 11_554
F1 W1 F1 145.4(3) 8_554 11_554
F1 W1 As1 74.92(15) 14 11_554
F1 W1 As1 77.91(15) . 11_554
F1 W1 As1 70.78(15) 8_554 11_554
F1 W1 As1 143.01(15) 11_554 11_554
F1 W1 As1 70.78(15) 14 .
F1 W1 As1 143.01(15) . .
F1 W1 As1 74.92(15) 8_554 .
F1 W1 As1 77.91(15) 11_554 .
As1 W1 As1 120.33(4) 11_554 .
F1 W1 As1 77.91(15) 14 8_554
F1 W1 As1 74.92(15) . 8_554
F1 W1 As1 143.01(15) 8_554 8_554
F1 W1 As1 70.78(15) 11_554 8_554
As1 W1 As1 75.74(4) 11_554 8_554
As1 W1 As1 137.85(4) . 8_554
F1 W1 As1 143.01(15) 14 14
F1 W1 As1 70.78(15) . 14
F1 W1 As1 77.91(15) 8_554 14
F1 W1 As1 74.92(15) 11_554 14
As1 W1 As1 137.85(4) 11_554 14
As1 W1 As1 75.74(4) . 14
As1 W1 As1 120.33(4) 8_554 14
F3 W2 F3 130(2) 3_655 .
F3 W2 F3 174(2) 3_655 4_565
F3 W2 F3 50(2) . 4_565
F3 W2 F3 50(2) 3_655 2_665
F3 W2 F3 174(2) . 2_665
F3 W2 F3 130(2) 4_565 2_665
F3 W2 F4 37.8(15) 3_655 3_655
F3 W2 F4 114.1(14) . 3_655
F3 W2 F4 136.2(16) 4_565 3_655
F3 W2 F4 70.1(18) 2_665 3_655
F3 W2 F4 136.2(16) 3_655 4_565
F3 W2 F4 70.1(18) . 4_565
F3 W2 F4 37.8(15) 4_565 4_565
F3 W2 F4 114.1(14) 2_665 4_565
F4 W2 F4 101.2(18) 3_655 4_565
F3 W2 F4 114.1(14) 3_655 .
F3 W2 F4 37.8(15) . .
F3 W2 F4 70.1(18) 4_565 .
F3 W2 F4 136.2(16) 2_665 .
F4 W2 F4 125.8(18) 3_655 .
F4 W2 F4 103(3) 4_565 .
F3 W2 F4 70.1(18) 3_655 2_665
F3 W2 F4 136.2(16) . 2_665
F3 W2 F4 114.1(14) 4_565 2_665
F3 W2 F4 37.8(15) 2_665 2_665
F4 W2 F4 103(3) 3_655 2_665
F4 W2 F4 125.8(18) 4_565 2_665
F4 W2 F4 101.2(18) . 2_665
F3 W2 F2 63.2(10) 3_655 3_655
F3 W2 F2 80.9(15) . 3_655
F3 W2 F2 121.5(15) 4_565 3_655
F3 W2 F2 95.0(11) 2_665 3_655
F4 W2 F2 87.8(9) 3_655 3_655
F4 W2 F2 150.9(18) 4_565 3_655
F4 W2 F2 51.5(13) . 3_655
F4 W2 F2 77.8(9) 2_665 3_655
F3 W2 F2 95.0(11) 3_655 2_665
F3 W2 F2 121.5(15) . 2_665
F3 W2 F2 80.9(15) 4_565 2_665
F3 W2 F2 63.2(10) 2_665 2_665
F4 W2 F2 77.8(9) 3_655 2_665
F4 W2 F2 51.5(13) 4_565 2_665
F4 W2 F2 150.9(18) . 2_665
F4 W2 F2 87.8(9) 2_665 2_665
F2 W2 F2 156.8(15) 3_655 2_665
F3 W2 F2 80.9(15) 3_655 .
F3 W2 F2 63.2(10) . .
F3 W2 F2 95.0(11) 4_565 .
F3 W2 F2 121.5(15) 2_665 .
F4 W2 F2 51.5(13) 3_655 .
F4 W2 F2 77.8(9) 4_565 .
F4 W2 F2 87.8(9) . .
F4 W2 F2 150.9(18) 2_665 .
F2 W2 F2 86.8(13) 3_655 .
F2 W2 F2 97.9(13) 2_665 .
F3 W2 F2 121.5(15) 3_655 4_565
F3 W2 F2 95.0(11) . 4_565
F3 W2 F2 63.2(10) 4_565 4_565
F3 W2 F2 80.9(15) 2_665 4_565
F4 W2 F2 150.9(18) 3_655 4_565
F4 W2 F2 87.8(9) 4_565 4_565
F4 W2 F2 77.8(9) . 4_565
F4 W2 F2 51.5(13) 2_665 4_565
F2 W2 F2 97.9(13) 3_655 4_565
F2 W2 F2 86.8(13) 2_665 4_565
F2 W2 F2 156.8(15) . 4_565
C1 As1 C3 105.9(5) . .
C1 As1 C2 104.5(5) . .
C3 As1 C2 103.6(5) . .
C1 As1 W1 112.7(4) . .
C3 As1 W1 114.0(3) . .
C2 As1 W1 115.1(4) . .
C4 C3 C3 118.7(7) . 14
C4 C3 As1 123.2(9) . .
C3 C3 As1 118.1(3) 14 .
C4 C5 C5 121.0(7) . 14
C4 C5 H5A 119.5 . .
C5 C5 H5A 119.5 14 .
C5 C4 C3 120.4(11) . .
C5 C4 H4A 119.8 . .
C3 C4 H4A 119.8 . .
As1 C2 H2A 109.5 . .
As1 C2 H2B 109.5 . .
H2A C2 H2B 109.5 . .
As1 C2 H2C 109.5 . .
H2A C2 H2C 109.5 . .
H2B C2 H2C 109.5 . .
As1 C1 H1A 109.5 . .
As1 C1 H1B 109.5 . .
H1A C1 H1B 109.5 . .
As1 C1 H1C 109.5 . .
H1A C1 H1C 109.5 . .
H1B C1 H1C 109.5 . .
F4 F2 W2 59.4(12) 3_655 .
F4 F3 F3 98(2) . 4_565
F4 F3 W2 68(3) . .
F3 F3 W2 65.0(12) 4_565 .
F3 F4 F2 122(3) . 3_655
F3 F4 W2 74(3) . .
F2 F4 W2 69.1(15) 3_655 .

loop_
_geom_bond_atom_site_label_1
_geom_bond_atom_site_label_2
_geom_bond_distance
_geom_bond_site_symmetry_2
W1 F1 2.114(6) 14
W1 F1 2.114(6) .
W1 F1 2.114(6) 8_554
W1 F1 2.114(6) 11_554
W1 As1 2.6279(10) 11_554
W1 As1 2.6279(10) .
W1 As1 2.6279(10) 8_554
W1 As1 2.6279(10) 14
W2 F3 1.79(4) 3_655
W2 F3 1.79(4) .
W2 F3 1.79(4) 4_565
W2 F3 1.79(4) 2_665
W2 F4 1.72(3) 3_655
W2 F4 1.72(3) 4_565
W2 F4 1.72(3) .
W2 F4 1.72(3) 2_665
W2 F2 1.866(12) 3_655
W2 F2 1.866(12) 2_665
W2 F2 1.866(12) .
W2 F2 1.866(12) 4_565
As1 C1 1.915(10) .
As1 C3 1.922(12) .
As1 C2 1.921(10) .
C3 C4 1.396(15) .
C3 C3 1.42(2) 14
C5 C4 1.337(16) .
C5 C5 1.38(2) 14
C5 H5A 0.9500 .
C4 H4A 0.9500 .
C2 H2A 0.9800 .
C2 H2B 0.9800 .
C2 H2C 0.9800 .
C1 H1A 0.9800 .
C1 H1B 0.9800 .
C1 H1C 0.9800 .
F2 F4 1.56(4) 3_655
F3 F4 1.14(4) .
F3 F3 1.51(6) 4_565
F4 F2 1.56(4) 3_655
